data_4315820
loop_
_publ_author_name
'Zhengxing Zhang'
'Lixin Zhang'
'Yanrong Li'
'Longcheng Hong'
'Zhenxia Chen'
'Xigeng Zhou'

_publ_contact_author_address
;Department of Chemistry
Molecular Catalysis and Innovative Material Laboratory 
Fudan University
Shanghai 200433
State Key Laboratory of Organometallic Chemistry
Shanghai 200032
People's Republic of China
;
_publ_contact_author_email xgzhou@fudan.edu.cn
_publ_contact_author_name 'Zhou, Xigeng'
_publ_section_title
;
 Activation of Bis(guanidinate)lanthanide Alkyl and Aryl Complexes on
 Elemental Sulfur: Synthesis and Characterization of
 Bis(guanidinate)lanthanide Thiolates and Disulfides
;
_journal_name_full 'Inorganic Chemistry'
_journal_page_first 5715
_journal_page_last 5722
_journal_paper_doi 10.1021/ic100617n
_journal_volume 49
_journal_year 2010
_chemical_formula_sum 'C42 H89 N6 Si4 Yb'
_chemical_formula_weight 963.59
_chemical_name_systematic
; 
 ? 
;
_space_group_IT_number 14
_symmetry_cell_setting monoclinic
_symmetry_space_group_name_Hall '-P 2ybc'
_symmetry_space_group_name_H-M 'P 1 21/c 1'
_atom_sites_solution_hydrogens geom
_atom_sites_solution_primary direct
_atom_sites_solution_secondary difmap
_audit_creation_method SHELXL-97
_cell_angle_alpha 90.00
_cell_angle_beta 90.391(7)
_cell_angle_gamma 90.00
_cell_formula_units_Z 4
_cell_length_a 14.093(6)
_cell_length_b 18.332(8)
_cell_length_c 20.484(9)
_cell_measurement_reflns_used 868
_cell_measurement_temperature 293(2)
_cell_measurement_theta_max 19.075
_cell_measurement_theta_min 2.278
_cell_volume 5292(4)
_computing_cell_refinement 'Bruker SMART'
_computing_data_collection 'Bruker SMART'
_computing_data_reduction 'Bruker SHELXTL'
_computing_molecular_graphics 'Bruker SHELXTL'
_computing_publication_material 'Bruker SHELXTL'
_computing_structure_refinement 'SHELXL-97 (Sheldrick, 1997)'
_computing_structure_solution 'SHELXS-97 (Sheldrick, 1990)'
_diffrn_ambient_temperature 293(2)
_diffrn_measured_fraction_theta_full 0.999
_diffrn_measured_fraction_theta_max 0.999
_diffrn_measurement_device_type 'CCD area detector'
_diffrn_measurement_method 'phi and omega scans'
_diffrn_radiation_monochromator graphite
_diffrn_radiation_source 'fine-focus sealed tube'
_diffrn_radiation_type MoK\a
_diffrn_radiation_wavelength 0.71073
_diffrn_reflns_av_R_equivalents 0.0721
_diffrn_reflns_av_sigmaI/netI 0.1032
_diffrn_reflns_limit_h_max 16
_diffrn_reflns_limit_h_min -16
_diffrn_reflns_limit_k_max 21
_diffrn_reflns_limit_k_min -21
_diffrn_reflns_limit_l_max 18
_diffrn_reflns_limit_l_min -24
_diffrn_reflns_number 21365
_diffrn_reflns_theta_full 25.01
_diffrn_reflns_theta_max 25.01
_diffrn_reflns_theta_min 1.44
_exptl_absorpt_coefficient_mu 1.889
_exptl_absorpt_correction_T_max 0.8336
_exptl_absorpt_correction_T_min 0.7648
_exptl_absorpt_correction_type multi-scan
_exptl_absorpt_process_details sadabs
_exptl_crystal_colour blue
_exptl_crystal_density_diffrn 1.209
_exptl_crystal_density_method 'not measured'
_exptl_crystal_description prism
_exptl_crystal_F_000 2036
_exptl_crystal_size_max 0.15
_exptl_crystal_size_mid 0.10
_exptl_crystal_size_min 0.10
_refine_diff_density_max 1.036
_refine_diff_density_min -0.597
_refine_diff_density_rms 0.089
_refine_ls_extinction_method none
_refine_ls_goodness_of_fit_ref 1.008
_refine_ls_hydrogen_treatment constr
_refine_ls_matrix_type full
_refine_ls_number_parameters 478
_refine_ls_number_reflns 9328
_refine_ls_number_restraints 0
_refine_ls_restrained_S_all 1.008
_refine_ls_R_factor_all 0.1313
_refine_ls_R_factor_gt 0.0587
_refine_ls_shift/su_max 0.001
_refine_ls_shift/su_mean 0.000
_refine_ls_structure_factor_coef Fsqd
_refine_ls_weighting_details 'calc w=1/[\s^2^(Fo^2^)+(0.0535P)^2^+0.0000P] where P=(Fo^2^+2Fc^2^)/3'
_refine_ls_weighting_scheme calc
_refine_ls_wR_factor_gt 0.1070
_refine_ls_wR_factor_ref 0.1341
_reflns_number_gt 5043
_reflns_number_total 9328
_reflns_threshold_expression >2sigma(I)
_cod_data_source_file ic100617n_si_001_04.cif
_cod_data_source_block f80114a-Complex2-Yb
_cod_depositor_comments
;
The following automatic conversions were performed:

'_symmetry_cell_setting' value 'Monoclinic' changed to 'monoclinic'
according to the built-in table from CIF Core dictionary named
'cif_core.dic' version 2.4.1 from 2010-06-29.

Automatic conversion script
Id: cif_fix_values 1646 2011-03-28 12:23:43Z adriana 
;
_cod_database_code 4315820

loop_
_symmetry_equiv_pos_as_xyz
'x, y, z'
'-x, y+1/2, -z+1/2'
'-x, -y, -z'
'x, -y-1/2, z-1/2'

loop_
_atom_site_label
_atom_site_type_symbol
_atom_site_fract_x
_atom_site_fract_y
_atom_site_fract_z
_atom_site_U_iso_or_equiv
_atom_site_adp_type
_atom_site_occupancy
_atom_site_symmetry_multiplicity
_atom_site_calc_flag
_atom_site_refinement_flags
_atom_site_disorder_assembly
_atom_site_disorder_group
Yb1 Yb 0.25468(2) 0.050267(19) 0.812293(18) 0.06239(15) Uani 1 1 d . . .
Si1 Si -0.06007(16) 0.18112(16) 0.88755(13) 0.0840(8) Uani 1 1 d . . .
Si2 Si 0.0913(2) 0.29400(13) 0.84738(13) 0.0850(8) Uani 1 1 d . . .
Si3 Si 0.57732(17) -0.01975(14) 0.71231(14) 0.0797(8) Uani 1 1 d . . .
Si4 Si 0.5303(2) 0.13280(16) 0.65828(18) 0.1089(11) Uani 1 1 d . . .
N1 N 0.1865(4) 0.1279(3) 0.8874(3) 0.0581(16) Uani 1 1 d . . .
N2 N 0.1219(4) 0.1162(3) 0.7879(3) 0.0526(15) Uani 1 1 d . . .
N3 N 0.0518(4) 0.2045(3) 0.8605(3) 0.0518(15) Uani 1 1 d . . .
N4 N 0.4101(4) 0.0802(4) 0.8016(4) 0.076(2) Uani 1 1 d . . .
N5 N 0.3354(4) 0.0339(3) 0.7157(3) 0.0603(17) Uani 1 1 d . . .
N6 N 0.5042(4) 0.0568(3) 0.7054(3) 0.0603(16) Uani 1 1 d . . .
C1 C 0.1189(5) 0.1508(4) 0.8455(3) 0.0495(18) Uani 1 1 d . . .
C2 C 0.1866(5) 0.1515(4) 0.9554(4) 0.062(2) Uani 1 1 d . . .
H2A H 0.1307 0.1823 0.9621 0.075 Uiso 1 1 calc R . .
C3 C 0.2723(6) 0.1949(5) 0.9730(4) 0.097(3) Uani 1 1 d . . .
H3A H 0.2748 0.2378 0.9454 0.116 Uiso 1 1 calc R . .
H3B H 0.3285 0.1659 0.9645 0.116 Uiso 1 1 calc R . .
C4 C 0.2732(8) 0.2184(7) 1.0439(5) 0.119(4) Uani 1 1 d . . .
H4A H 0.3308 0.2457 1.0529 0.143 Uiso 1 1 calc R . .
H4B H 0.2196 0.2502 1.0519 0.143 Uiso 1 1 calc R . .
C5 C 0.2686(9) 0.1556(7) 1.0877(5) 0.132(4) Uani 1 1 d . . .
H5A H 0.2665 0.1723 1.1326 0.158 Uiso 1 1 calc R . .
H5B H 0.3250 0.1259 1.0826 0.158 Uiso 1 1 calc R . .
C6 C 0.1829(11) 0.1111(7) 1.0731(5) 0.164(6) Uani 1 1 d . . .
H6A H 0.1265 0.1392 1.0831 0.197 Uiso 1 1 calc R . .
H6B H 0.1831 0.0680 1.1005 0.197 Uiso 1 1 calc R . .
C7 C 0.1798(10) 0.0879(6) 1.0008(5) 0.153(5) Uani 1 1 d . . .
H7A H 0.2319 0.0547 0.9923 0.183 Uiso 1 1 calc R . .
H7B H 0.1210 0.0620 0.9922 0.183 Uiso 1 1 calc R . .
C8 C 0.0525(5) 0.1300(4) 0.7373(3) 0.0561(19) Uani 1 1 d . . .
H8A H 0.0007 0.1584 0.7564 0.067 Uiso 1 1 calc R . .
C9 C 0.0924(6) 0.1733(4) 0.6808(4) 0.077(2) Uani 1 1 d . . .
H9A H 0.1116 0.2211 0.6965 0.092 Uiso 1 1 calc R . .
H9B H 0.1486 0.1488 0.6647 0.092 Uiso 1 1 calc R . .
C10 C 0.0229(7) 0.1829(6) 0.6249(5) 0.113(4) Uani 1 1 d . . .
H10A H -0.0292 0.2134 0.6391 0.136 Uiso 1 1 calc R . .
H10B H 0.0543 0.2077 0.5892 0.136 Uiso 1 1 calc R . .
C11 C -0.0153(7) 0.1128(6) 0.6010(4) 0.107(3) Uani 1 1 d . . .
H11A H 0.0354 0.0843 0.5818 0.129 Uiso 1 1 calc R . .
H11B H -0.0628 0.1218 0.5675 0.129 Uiso 1 1 calc R . .
C12 C -0.0592(7) 0.0704(5) 0.6563(5) 0.100(3) Uani 1 1 d . . .
H12A H -0.0801 0.0232 0.6403 0.120 Uiso 1 1 calc R . .
H12B H -0.1144 0.0964 0.6720 0.120 Uiso 1 1 calc R . .
C13 C 0.0123(6) 0.0591(4) 0.7137(4) 0.079(2) Uani 1 1 d . . .
H13A H -0.0197 0.0349 0.7495 0.095 Uiso 1 1 calc R . .
H13B H 0.0636 0.0277 0.6995 0.095 Uiso 1 1 calc R . .
C14 C -0.0902(7) 0.2308(6) 0.9630(5) 0.127(4) Uani 1 1 d . . .
H14A H -0.0859 0.2823 0.9554 0.190 Uiso 1 1 calc R . .
H14B H -0.0468 0.2172 0.9972 0.190 Uiso 1 1 calc R . .
H14C H -0.1537 0.2186 0.9758 0.190 Uiso 1 1 calc R . .
C15 C -0.0650(8) 0.0852(6) 0.9037(6) 0.150(5) Uani 1 1 d . . .
H15A H -0.0495 0.0587 0.8648 0.225 Uiso 1 1 calc R . .
H15B H -0.1277 0.0723 0.9175 0.225 Uiso 1 1 calc R . .
H15C H -0.0202 0.0732 0.9376 0.225 Uiso 1 1 calc R . .
C16 C -0.1559(6) 0.2036(8) 0.8275(5) 0.161(6) Uani 1 1 d . . .
H16A H -0.1436 0.1792 0.7870 0.241 Uiso 1 1 calc R . .
H16B H -0.1574 0.2554 0.8204 0.241 Uiso 1 1 calc R . .
H16C H -0.2159 0.1878 0.8442 0.241 Uiso 1 1 calc R . .
C17 C 0.2104(7) 0.2927(5) 0.8089(5) 0.114(4) Uani 1 1 d . . .
H17A H 0.2076 0.2647 0.7693 0.170 Uiso 1 1 calc R . .
H17B H 0.2554 0.2711 0.8384 0.170 Uiso 1 1 calc R . .
H17C H 0.2295 0.3417 0.7991 0.170 Uiso 1 1 calc R . .
C18 C 0.1014(9) 0.3480(5) 0.9250(5) 0.145(5) Uani 1 1 d . . .
H18A H 0.0404 0.3505 0.9456 0.217 Uiso 1 1 calc R . .
H18B H 0.1229 0.3965 0.9153 0.217 Uiso 1 1 calc R . .
H18C H 0.1459 0.3247 0.9539 0.217 Uiso 1 1 calc R . .
C19 C 0.0076(9) 0.3431(5) 0.7935(6) 0.160(5) Uani 1 1 d . . .
H19A H -0.0533 0.3460 0.8141 0.239 Uiso 1 1 calc R . .
H19B H 0.0015 0.3175 0.7528 0.239 Uiso 1 1 calc R . .
H19C H 0.0310 0.3915 0.7855 0.239 Uiso 1 1 calc R . .
C20 C 0.4171(5) 0.0574(4) 0.7408(4) 0.0584(19) Uani 1 1 d . . .
C21 C 0.4921(6) 0.1091(6) 0.8380(5) 0.089(3) Uani 1 1 d . . .
H21A H 0.5489 0.1045 0.8110 0.106 Uiso 1 1 calc R . .
C22 C 0.5061(7) 0.0650(6) 0.9002(6) 0.126(4) Uani 1 1 d . . .
H22A H 0.5202 0.0147 0.8891 0.151 Uiso 1 1 calc R . .
H22B H 0.4480 0.0656 0.9254 0.151 Uiso 1 1 calc R . .
C23 C 0.5869(8) 0.0964(9) 0.9411(7) 0.183(7) Uani 1 1 d . . .
H23A H 0.5924 0.0691 0.9815 0.220 Uiso 1 1 calc R . .
H23B H 0.6460 0.0909 0.9175 0.220 Uiso 1 1 calc R . .
C24 C 0.5722(9) 0.1749(10) 0.9566(8) 0.173(7) Uani 1 1 d . . .
H24A H 0.6271 0.1929 0.9804 0.208 Uiso 1 1 calc R . .
H24B H 0.5175 0.1796 0.9847 0.208 Uiso 1 1 calc R . .
C25 C 0.5572(8) 0.2210(8) 0.8968(7) 0.153(6) Uani 1 1 d . . .
H25A H 0.6153 0.2231 0.8718 0.183 Uiso 1 1 calc R . .
H25B H 0.5406 0.2704 0.9096 0.183 Uiso 1 1 calc R . .
C26 C 0.4776(6) 0.1885(6) 0.8551(5) 0.106(3) Uani 1 1 d . . .
H26A H 0.4182 0.1935 0.8784 0.127 Uiso 1 1 calc R . .
H26B H 0.4722 0.2164 0.8150 0.127 Uiso 1 1 calc R . .
C27 C 0.3306(5) 0.0008(4) 0.6506(4) 0.063(2) Uani 1 1 d . . .
H27A H 0.3952 -0.0042 0.6337 0.076 Uiso 1 1 calc R . .
C28 C 0.2745(7) 0.0459(5) 0.6047(4) 0.090(3) Uani 1 1 d . . .
H28A H 0.3035 0.0937 0.6014 0.108 Uiso 1 1 calc R . .
H28B H 0.2110 0.0523 0.6219 0.108 Uiso 1 1 calc R . .
C29 C 0.2676(9) 0.0117(8) 0.5360(5) 0.133(4) Uani 1 1 d . . .
H29A H 0.2286 0.0421 0.5079 0.160 Uiso 1 1 calc R . .
H29B H 0.3304 0.0084 0.5171 0.160 Uiso 1 1 calc R . .
C30 C 0.2244(8) -0.0637(8) 0.5409(6) 0.136(5) Uani 1 1 d . . .
H30A H 0.1596 -0.0600 0.5563 0.163 Uiso 1 1 calc R . .
H30B H 0.2232 -0.0865 0.4982 0.163 Uiso 1 1 calc R . .
C31 C 0.2812(8) -0.1091(6) 0.5870(6) 0.126(4) Uani 1 1 d . . .
H31A H 0.3450 -0.1148 0.5703 0.151 Uiso 1 1 calc R . .
H31B H 0.2529 -0.1571 0.5904 0.151 Uiso 1 1 calc R . .
C32 C 0.2857(7) -0.0741(5) 0.6541(5) 0.098(3) Uani 1 1 d . . .
H32A H 0.2221 -0.0699 0.6715 0.118 Uiso 1 1 calc R . .
H32B H 0.3225 -0.1048 0.6834 0.118 Uiso 1 1 calc R . .
C33 C 0.6909(6) 0.0016(6) 0.7560(6) 0.136(4) Uani 1 1 d . . .
H33A H 0.6771 0.0199 0.7988 0.205 Uiso 1 1 calc R . .
H33B H 0.7253 0.0377 0.7320 0.205 Uiso 1 1 calc R . .
H33C H 0.7284 -0.0419 0.7597 0.205 Uiso 1 1 calc R . .
C34 C 0.6043(9) -0.0570(7) 0.6312(6) 0.173(6) Uani 1 1 d . . .
H34A H 0.6376 -0.0211 0.6061 0.260 Uiso 1 1 calc R . .
H34B H 0.5462 -0.0697 0.6092 0.260 Uiso 1 1 calc R . .
H34C H 0.6432 -0.0997 0.6359 0.260 Uiso 1 1 calc R . .
C35 C 0.5190(8) -0.0901(5) 0.7586(6) 0.133(4) Uani 1 1 d . . .
H35A H 0.5005 -0.0710 0.8002 0.200 Uiso 1 1 calc R . .
H35B H 0.5617 -0.1303 0.7649 0.200 Uiso 1 1 calc R . .
H35C H 0.4637 -0.1065 0.7352 0.200 Uiso 1 1 calc R . .
C36 C 0.4414(8) 0.2049(5) 0.6735(5) 0.136(4) Uani 1 1 d . . .
H36A H 0.4404 0.2161 0.7193 0.203 Uiso 1 1 calc R . .
H36B H 0.3799 0.1881 0.6599 0.203 Uiso 1 1 calc R . .
H36C H 0.4579 0.2479 0.6493 0.203 Uiso 1 1 calc R . .
C37 C 0.6501(9) 0.1678(9) 0.6795(11) 0.306(13) Uani 1 1 d . . .
H37A H 0.6530 0.1788 0.7253 0.460 Uiso 1 1 calc R . .
H37B H 0.6626 0.2113 0.6549 0.460 Uiso 1 1 calc R . .
H37C H 0.6969 0.1315 0.6693 0.460 Uiso 1 1 calc R . .
C38 C 0.5276(9) 0.1136(7) 0.5684(6) 0.173(6) Uani 1 1 d . . .
H38A H 0.4662 0.0952 0.5563 0.260 Uiso 1 1 calc R . .
H38B H 0.5751 0.0780 0.5581 0.260 Uiso 1 1 calc R . .
H38C H 0.5400 0.1578 0.5448 0.260 Uiso 1 1 calc R . .
C39 C 0.2164(16) -0.0767(11) 0.8481(9) 0.188(7) Uani 1 1 d . . .
C40 C 0.1118(12) -0.0774(9) 0.8779(8) 0.207(7) Uani 1 1 d . . .
H40A H 0.0974 -0.1254 0.8937 0.311 Uiso 1 1 calc R . .
H40B H 0.0667 -0.0640 0.8447 0.311 Uiso 1 1 calc R . .
H40C H 0.1085 -0.0432 0.9134 0.311 Uiso 1 1 calc R . .
C41 C 0.2181(13) -0.1584(14) 0.8348(16) 0.47(3) Uani 1 1 d . . .
H41A H 0.1974 -0.1842 0.8729 0.701 Uiso 1 1 calc R . .
H41B H 0.2815 -0.1732 0.8242 0.701 Uiso 1 1 calc R . .
H41C H 0.1765 -0.1694 0.7988 0.701 Uiso 1 1 calc R . .
C42 C 0.2756(18) -0.0867(16) 0.8982(13) 0.339(16) Uani 1 1 d . . .
H42A H 0.2663 -0.1346 0.9161 0.509 Uiso 1 1 calc R . .
H42B H 0.2633 -0.0508 0.9312 0.509 Uiso 1 1 calc R . .
H42C H 0.3399 -0.0820 0.8836 0.509 Uiso 1 1 calc R . .

loop_
_atom_site_aniso_label
_atom_site_aniso_U_11
_atom_site_aniso_U_22
_atom_site_aniso_U_33
_atom_site_aniso_U_23
_atom_site_aniso_U_13
_atom_site_aniso_U_12
Yb1 0.0559(2) 0.0695(2) 0.0617(2) -0.0037(2) -0.01227(15) 0.0101(2)
Si1 0.0551(14) 0.117(2) 0.0795(19) -0.0239(16) 0.0053(12) -0.0043(14)
Si2 0.114(2) 0.0525(14) 0.088(2) -0.0031(14) -0.0342(16) -0.0006(13)
Si3 0.0648(15) 0.0841(17) 0.090(2) 0.0086(15) -0.0052(13) 0.0293(13)
Si4 0.0776(19) 0.091(2) 0.158(3) 0.047(2) -0.0100(18) -0.0063(15)
N1 0.056(4) 0.068(4) 0.050(4) -0.007(3) -0.025(3) 0.008(3)
N2 0.043(3) 0.070(4) 0.044(4) -0.015(3) -0.013(3) 0.010(3)
N3 0.049(3) 0.053(4) 0.053(4) -0.012(3) -0.007(3) 0.004(3)
N4 0.051(4) 0.105(6) 0.072(5) -0.014(4) -0.018(3) 0.007(3)
N5 0.045(3) 0.072(4) 0.064(4) -0.011(3) -0.011(3) 0.009(3)
N6 0.043(3) 0.064(4) 0.074(4) 0.006(4) -0.002(3) 0.011(3)
C1 0.052(4) 0.052(4) 0.044(5) 0.001(4) -0.009(4) -0.010(4)
C2 0.073(5) 0.064(5) 0.050(5) -0.003(4) -0.017(4) -0.002(4)
C3 0.092(7) 0.130(8) 0.068(7) -0.021(6) -0.018(5) -0.019(6)
C4 0.127(9) 0.145(10) 0.085(9) -0.028(8) -0.042(7) -0.028(7)
C5 0.187(13) 0.137(11) 0.071(8) -0.008(8) -0.055(8) -0.002(9)
C6 0.279(18) 0.150(11) 0.063(8) 0.015(8) -0.042(9) -0.080(12)
C7 0.275(17) 0.114(9) 0.068(8) 0.007(7) -0.047(9) -0.064(10)
C8 0.052(4) 0.068(5) 0.048(5) -0.010(4) -0.008(4) 0.014(4)
C9 0.077(6) 0.085(6) 0.067(6) 0.008(5) -0.024(5) -0.011(5)
C10 0.122(9) 0.135(9) 0.082(8) 0.027(7) -0.044(6) -0.012(7)
C11 0.116(8) 0.151(10) 0.055(7) 0.015(7) -0.041(6) -0.009(7)
C12 0.087(7) 0.110(8) 0.102(8) -0.005(7) -0.051(6) -0.015(6)
C13 0.083(6) 0.087(6) 0.067(6) 0.004(5) -0.028(4) -0.021(5)
C14 0.106(8) 0.176(11) 0.098(8) -0.032(8) 0.017(7) 0.019(7)
C15 0.122(10) 0.136(10) 0.192(14) 0.004(9) 0.060(9) -0.042(8)
C16 0.052(6) 0.337(18) 0.094(8) -0.032(10) -0.009(5) 0.006(8)
C17 0.118(8) 0.102(8) 0.120(9) 0.013(7) -0.024(7) -0.055(6)
C18 0.246(14) 0.079(7) 0.110(9) -0.038(7) -0.041(9) -0.015(8)
C19 0.212(13) 0.083(8) 0.182(13) 0.020(8) -0.094(10) 0.023(8)
C20 0.047(4) 0.054(5) 0.074(6) 0.006(5) -0.012(4) 0.019(4)
C21 0.050(5) 0.118(8) 0.098(8) -0.038(7) -0.017(5) -0.001(5)
C22 0.114(8) 0.134(9) 0.128(10) -0.025(8) -0.081(7) 0.030(7)
C23 0.122(11) 0.237(17) 0.190(15) -0.081(13) -0.105(10) 0.051(11)
C24 0.119(10) 0.232(19) 0.168(15) -0.093(14) -0.085(10) 0.006(11)
C25 0.093(9) 0.200(15) 0.164(14) -0.082(12) -0.016(9) -0.042(9)
C26 0.085(7) 0.126(9) 0.107(8) -0.036(7) -0.011(6) -0.023(6)
C27 0.049(5) 0.078(6) 0.062(6) -0.006(5) 0.003(4) 0.009(4)
C28 0.112(7) 0.092(6) 0.067(6) -0.005(6) -0.008(5) 0.021(6)
C29 0.151(11) 0.190(13) 0.058(8) 0.010(8) -0.015(7) 0.042(10)
C30 0.077(7) 0.221(16) 0.109(10) -0.064(11) -0.014(7) 0.007(9)
C31 0.129(10) 0.133(10) 0.115(10) -0.052(8) -0.011(8) -0.032(8)
C32 0.108(8) 0.107(8) 0.079(7) -0.011(6) -0.002(6) -0.029(6)
C33 0.075(7) 0.139(9) 0.195(13) 0.006(9) -0.032(7) 0.033(7)
C34 0.196(13) 0.199(13) 0.125(11) -0.012(10) -0.011(9) 0.136(11)
C35 0.150(10) 0.076(7) 0.174(12) 0.037(8) -0.019(9) 0.026(7)
C36 0.211(13) 0.076(7) 0.118(10) 0.004(7) -0.052(9) 0.022(8)
C37 0.129(12) 0.265(19) 0.52(3) 0.26(2) -0.113(16) -0.109(12)
C38 0.210(14) 0.170(12) 0.141(12) 0.076(10) 0.087(11) 0.055(10)
C39 0.199(19) 0.203(18) 0.163(16) -0.020(14) 0.023(14) 0.087(15)
C40 0.212(18) 0.218(17) 0.191(17) -0.033(14) -0.012(14) -0.014(14)
C41 0.153(17) 0.40(4) 0.85(7) -0.42(4) -0.08(3) 0.078(19)
C42 0.31(3) 0.37(4) 0.34(4) -0.03(3) -0.10(3) 0.02(3)

loop_
_atom_type_symbol
_atom_type_description
_atom_type_scat_dispersion_real
_atom_type_scat_dispersion_imag
_atom_type_scat_source
C C 0.0033 0.0016 'International Tables Vol C Tables 4.2.6.8 and 6.1.1.4'
H H 0.0000 0.0000 'International Tables Vol C Tables 4.2.6.8 and 6.1.1.4'
N N 0.0061 0.0033 'International Tables Vol C Tables 4.2.6.8 and 6.1.1.4'
Si Si 0.0817 0.0704 'International Tables Vol C Tables 4.2.6.8 and 6.1.1.4'
Yb Yb -0.3850 5.5486 'International Tables Vol C Tables 4.2.6.8 and 6.1.1.4'

loop_
_geom_angle_atom_site_label_1
_geom_angle_atom_site_label_2
_geom_angle_atom_site_label_3
_geom_angle
_geom_angle_site_symmetry_1
_geom_angle_site_symmetry_3
_geom_angle_publ_flag
N4 Yb1 N2 129.9(2) . . ?
N4 Yb1 N5 57.8(2) . . ?
N2 Yb1 N5 106.8(2) . . ?
N4 Yb1 N1 108.8(2) . . ?
N2 Yb1 N1 58.33(19) . . ?
N5 Yb1 N1 149.4(2) . . ?
N4 Yb1 C39 117.6(5) . . ?
N2 Yb1 C39 112.3(5) . . ?
N5 Yb1 C39 103.8(4) . . ?
N1 Yb1 C39 106.7(4) . . ?
N4 Yb1 C20 28.7(2) . . ?
N2 Yb1 C20 123.2(2) . . ?
N5 Yb1 C20 29.1(2) . . ?
N1 Yb1 C20 133.0(2) . . ?
C39 Yb1 C20 112.7(4) . . ?
N4 Yb1 C1 122.5(2) . . ?
N2 Yb1 C1 29.11(18) . . ?
N5 Yb1 C1 130.4(2) . . ?
N1 Yb1 C1 29.26(18) . . ?
C39 Yb1 C1 113.6(4) . . ?
C20 Yb1 C1 133.6(2) . . ?
N4 Yb1 C42 99.4(5) . . ?
N2 Yb1 C42 129.2(5) . . ?
N5 Yb1 C42 109.7(5) . . ?
N1 Yb1 C42 99.2(5) . . ?
C39 Yb1 C42 24.9(6) . . ?
C20 Yb1 C42 105.6(5) . . ?
C1 Yb1 C42 118.0(5) . . ?
N3 Si1 C15 109.8(4) . . ?
N3 Si1 C14 111.2(4) . . ?
C15 Si1 C14 108.7(6) . . ?
N3 Si1 C16 113.0(4) . . ?
C15 Si1 C16 108.1(6) . . ?
C14 Si1 C16 105.9(5) . . ?
N3 Si2 C19 110.2(4) . . ?
N3 Si2 C17 110.0(4) . . ?
C19 Si2 C17 109.1(6) . . ?
N3 Si2 C18 112.7(4) . . ?
C19 Si2 C18 107.1(5) . . ?
C17 Si2 C18 107.6(5) . . ?
N6 Si3 C35 110.3(4) . . ?
N6 Si3 C34 110.6(4) . . ?
C35 Si3 C34 107.9(6) . . ?
N6 Si3 C33 111.9(4) . . ?
C35 Si3 C33 106.8(5) . . ?
C34 Si3 C33 109.2(6) . . ?
N6 Si4 C36 109.4(4) . . ?
N6 Si4 C37 110.1(5) . . ?
C36 Si4 C37 109.2(7) . . ?
N6 Si4 C38 113.1(5) . . ?
C36 Si4 C38 106.9(5) . . ?
C37 Si4 C38 107.9(8) . . ?
C1 N1 C2 120.9(6) . . ?
C1 N1 Yb1 93.6(4) . . ?
C2 N1 Yb1 145.2(5) . . ?
C1 N2 C8 121.6(5) . . ?
C1 N2 Yb1 95.1(4) . . ?
C8 N2 Yb1 143.3(4) . . ?
C1 N3 Si1 120.9(4) . . ?
C1 N3 Si2 114.1(4) . . ?
Si1 N3 Si2 125.0(3) . . ?
C20 N4 C21 122.0(7) . . ?
C20 N4 Yb1 95.4(5) . . ?
C21 N4 Yb1 142.5(6) . . ?
C20 N5 C27 121.3(6) . . ?
C20 N5 Yb1 93.3(5) . . ?
C27 N5 Yb1 144.5(5) . . ?
C20 N6 Si4 117.5(4) . . ?
C20 N6 Si3 118.3(5) . . ?
Si4 N6 Si3 124.2(3) . . ?
N2 C1 N1 112.8(6) . . ?
N2 C1 N3 123.4(6) . . ?
N1 C1 N3 123.8(6) . . ?
N2 C1 Yb1 55.8(3) . . ?
N1 C1 Yb1 57.1(4) . . ?
N3 C1 Yb1 177.2(5) . . ?
N1 C2 C3 112.6(7) . . ?
N1 C2 C7 111.3(7) . . ?
C3 C2 C7 108.8(7) . . ?
N1 C2 H2A 108.0 . . ?
C3 C2 H2A 108.0 . . ?
C7 C2 H2A 108.0 . . ?
C2 C3 C4 112.7(8) . . ?
C2 C3 H3A 109.0 . . ?
C4 C3 H3A 109.0 . . ?
C2 C3 H3B 109.0 . . ?
C4 C3 H3B 109.0 . . ?
H3A C3 H3B 107.8 . . ?
C5 C4 C3 111.3(9) . . ?
C5 C4 H4A 109.4 . . ?
C3 C4 H4A 109.4 . . ?
C5 C4 H4B 109.4 . . ?
C3 C4 H4B 109.4 . . ?
H4A C4 H4B 108.0 . . ?
C4 C5 C6 110.4(9) . . ?
C4 C5 H5A 109.6 . . ?
C6 C5 H5A 109.6 . . ?
C4 C5 H5B 109.6 . . ?
C6 C5 H5B 109.6 . . ?
H5A C5 H5B 108.1 . . ?
C5 C6 C7 111.3(11) . . ?
C5 C6 H6A 109.4 . . ?
C7 C6 H6A 109.4 . . ?
C5 C6 H6B 109.4 . . ?
C7 C6 H6B 109.4 . . ?
H6A C6 H6B 108.0 . . ?
C2 C7 C6 112.4(9) . . ?
C2 C7 H7A 109.1 . . ?
C6 C7 H7A 109.1 . . ?
C2 C7 H7B 109.1 . . ?
C6 C7 H7B 109.1 . . ?
H7A C7 H7B 107.9 . . ?
N2 C8 C13 109.4(6) . . ?
N2 C8 C9 112.8(6) . . ?
C13 C8 C9 110.6(6) . . ?
N2 C8 H8A 108.0 . . ?
C13 C8 H8A 108.0 . . ?
C9 C8 H8A 108.0 . . ?
C10 C9 C8 113.4(7) . . ?
C10 C9 H9A 108.9 . . ?
C8 C9 H9A 108.9 . . ?
C10 C9 H9B 108.9 . . ?
C8 C9 H9B 108.9 . . ?
H9A C9 H9B 107.7 . . ?
C11 C10 C9 112.5(8) . . ?
C11 C10 H10A 109.1 . . ?
C9 C10 H10A 109.1 . . ?
C11 C10 H10B 109.1 . . ?
C9 C10 H10B 109.1 . . ?
H10A C10 H10B 107.8 . . ?
C10 C11 C12 110.6(8) . . ?
C10 C11 H11A 109.5 . . ?
C12 C11 H11A 109.5 . . ?
C10 C11 H11B 109.5 . . ?
C12 C11 H11B 109.5 . . ?
H11A C11 H11B 108.1 . . ?
C11 C12 C13 111.7(7) . . ?
C11 C12 H12A 109.3 . . ?
C13 C12 H12A 109.3 . . ?
C11 C12 H12B 109.3 . . ?
C13 C12 H12B 109.3 . . ?
H12A C12 H12B 107.9 . . ?
C8 C13 C12 111.6(7) . . ?
C8 C13 H13A 109.3 . . ?
C12 C13 H13A 109.3 . . ?
C8 C13 H13B 109.3 . . ?
C12 C13 H13B 109.3 . . ?
H13A C13 H13B 108.0 . . ?
Si1 C14 H14A 109.5 . . ?
Si1 C14 H14B 109.5 . . ?
H14A C14 H14B 109.5 . . ?
Si1 C14 H14C 109.5 . . ?
H14A C14 H14C 109.5 . . ?
H14B C14 H14C 109.5 . . ?
Si1 C15 H15A 109.5 . . ?
Si1 C15 H15B 109.5 . . ?
H15A C15 H15B 109.5 . . ?
Si1 C15 H15C 109.5 . . ?
H15A C15 H15C 109.5 . . ?
H15B C15 H15C 109.5 . . ?
Si1 C16 H16A 109.5 . . ?
Si1 C16 H16B 109.5 . . ?
H16A C16 H16B 109.5 . . ?
Si1 C16 H16C 109.5 . . ?
H16A C16 H16C 109.5 . . ?
H16B C16 H16C 109.5 . . ?
Si2 C17 H17A 109.5 . . ?
Si2 C17 H17B 109.5 . . ?
H17A C17 H17B 109.5 . . ?
Si2 C17 H17C 109.5 . . ?
H17A C17 H17C 109.5 . . ?
H17B C17 H17C 109.5 . . ?
Si2 C18 H18A 109.5 . . ?
Si2 C18 H18B 109.5 . . ?
H18A C18 H18B 109.5 . . ?
Si2 C18 H18C 109.5 . . ?
H18A C18 H18C 109.5 . . ?
H18B C18 H18C 109.5 . . ?
Si2 C19 H19A 109.5 . . ?
Si2 C19 H19B 109.5 . . ?
H19A C19 H19B 109.5 . . ?
Si2 C19 H19C 109.5 . . ?
H19A C19 H19C 109.5 . . ?
H19B C19 H19C 109.5 . . ?
N4 C20 N5 113.4(7) . . ?
N4 C20 N6 123.5(7) . . ?
N5 C20 N6 123.1(7) . . ?
N4 C20 Yb1 55.9(4) . . ?
N5 C20 Yb1 57.6(4) . . ?
N6 C20 Yb1 176.2(5) . . ?
N4 C21 C26 111.0(7) . . ?
N4 C21 C22 109.3(8) . . ?
C26 C21 C22 109.5(8) . . ?
N4 C21 H21A 109.0 . . ?
C26 C21 H21A 109.0 . . ?
C22 C21 H21A 109.0 . . ?
C21 C22 C23 110.6(11) . . ?
C21 C22 H22A 109.5 . . ?
C23 C22 H22A 109.5 . . ?
C21 C22 H22B 109.5 . . ?
C23 C22 H22B 109.5 . . ?
H22A C22 H22B 108.1 . . ?
C24 C23 C22 112.2(10) . . ?
C24 C23 H23A 109.2 . . ?
C22 C23 H23A 109.2 . . ?
C24 C23 H23B 109.2 . . ?
C22 C23 H23B 109.2 . . ?
H23A C23 H23B 107.9 . . ?
C23 C24 C25 113.0(13) . . ?
C23 C24 H24A 109.0 . . ?
C25 C24 H24A 109.0 . . ?
C23 C24 H24B 109.0 . . ?
C25 C24 H24B 109.0 . . ?
H24A C24 H24B 107.8 . . ?
C24 C25 C26 109.6(11) . . ?
C24 C25 H25A 109.8 . . ?
C26 C25 H25A 109.8 . . ?
C24 C25 H25B 109.8 . . ?
C26 C25 H25B 109.8 . . ?
H25A C25 H25B 108.2 . . ?
C21 C26 C25 114.0(9) . . ?
C21 C26 H26A 108.8 . . ?
C25 C26 H26A 108.8 . . ?
C21 C26 H26B 108.8 . . ?
C25 C26 H26B 108.8 . . ?
H26A C26 H26B 107.7 . . ?
N5 C27 C28 111.6(6) . . ?
N5 C27 C32 110.4(7) . . ?
C28 C27 C32 108.4(7) . . ?
N5 C27 H27A 108.8 . . ?
C28 C27 H27A 108.8 . . ?
C32 C27 H27A 108.8 . . ?
C27 C28 C29 112.4(8) . . ?
C27 C28 H28A 109.1 . . ?
C29 C28 H28A 109.1 . . ?
C27 C28 H28B 109.1 . . ?
C29 C28 H28B 109.1 . . ?
H28A C28 H28B 107.8 . . ?
C30 C29 C28 109.5(10) . . ?
C30 C29 H29A 109.8 . . ?
C28 C29 H29A 109.8 . . ?
C30 C29 H29B 109.8 . . ?
C28 C29 H29B 109.8 . . ?
H29A C29 H29B 108.2 . . ?
C31 C30 C29 109.7(10) . . ?
C31 C30 H30A 109.7 . . ?
C29 C30 H30A 109.7 . . ?
C31 C30 H30B 109.7 . . ?
C29 C30 H30B 109.7 . . ?
H30A C30 H30B 108.2 . . ?
C30 C31 C32 110.9(10) . . ?
C30 C31 H31A 109.5 . . ?
C32 C31 H31A 109.5 . . ?
C30 C31 H31B 109.5 . . ?
C32 C31 H31B 109.5 . . ?
H31A C31 H31B 108.0 . . ?
C27 C32 C31 110.8(8) . . ?
C27 C32 H32A 109.5 . . ?
C31 C32 H32A 109.5 . . ?
C27 C32 H32B 109.5 . . ?
C31 C32 H32B 109.5 . . ?
H32A C32 H32B 108.1 . . ?
Si3 C33 H33A 109.5 . . ?
Si3 C33 H33B 109.5 . . ?
H33A C33 H33B 109.5 . . ?
Si3 C33 H33C 109.5 . . ?
H33A C33 H33C 109.5 . . ?
H33B C33 H33C 109.5 . . ?
Si3 C34 H34A 109.5 . . ?
Si3 C34 H34B 109.5 . . ?
H34A C34 H34B 109.5 . . ?
Si3 C34 H34C 109.5 . . ?
H34A C34 H34C 109.5 . . ?
H34B C34 H34C 109.5 . . ?
Si3 C35 H35A 109.5 . . ?
Si3 C35 H35B 109.5 . . ?
H35A C35 H35B 109.5 . . ?
Si3 C35 H35C 109.5 . . ?
H35A C35 H35C 109.5 . . ?
H35B C35 H35C 109.5 . . ?
Si4 C36 H36A 109.5 . . ?
Si4 C36 H36B 109.5 . . ?
H36A C36 H36B 109.5 . . ?
Si4 C36 H36C 109.5 . . ?
H36A C36 H36C 109.5 . . ?
H36B C36 H36C 109.5 . . ?
Si4 C37 H37A 109.5 . . ?
Si4 C37 H37B 109.5 . . ?
H37A C37 H37B 109.5 . . ?
Si4 C37 H37C 109.5 . . ?
H37A C37 H37C 109.5 . . ?
H37B C37 H37C 109.5 . . ?
Si4 C38 H38A 109.5 . . ?
Si4 C38 H38B 109.5 . . ?
H38A C38 H38B 109.5 . . ?
Si4 C38 H38C 109.5 . . ?
H38A C38 H38C 109.5 . . ?
H38B C38 H38C 109.5 . . ?
C42 C39 C41 90(2) . . ?
C42 C39 C40 106(2) . . ?
C41 C39 C40 94.4(18) . . ?
C42 C39 Yb1 103(2) . . ?
C41 C39 Yb1 149.3(17) . . ?
C40 C39 Yb1 108.7(10) . . ?
C39 C40 H40A 109.5 . . ?
C39 C40 H40B 109.5 . . ?
H40A C40 H40B 109.5 . . ?
C39 C40 H40C 109.5 . . ?
H40A C40 H40C 109.5 . . ?
H40B C40 H40C 109.5 . . ?
C39 C41 H41A 109.5 . . ?
C39 C41 H41B 109.5 . . ?
H41A C41 H41B 109.5 . . ?
C39 C41 H41C 109.5 . . ?
H41A C41 H41C 109.5 . . ?
H41B C41 H41C 109.5 . . ?
C39 C42 Yb1 52.4(17) . . ?
C39 C42 H42A 109.5 . . ?
Yb1 C42 H42A 161.8 . . ?
C39 C42 H42B 109.5 . . ?
Yb1 C42 H42B 80.0 . . ?
H42A C42 H42B 109.5 . . ?
C39 C42 H42C 109.5 . . ?
Yb1 C42 H42C 80.5 . . ?
H42A C42 H42C 109.5 . . ?
H42B C42 H42C 109.5 . . ?

loop_
_geom_bond_atom_site_label_1
_geom_bond_atom_site_label_2
_geom_bond_distance
_geom_bond_site_symmetry_2
_geom_bond_publ_flag
Yb1 N4 2.270(6) . ?
Yb1 N2 2.280(5) . ?
Yb1 N5 2.308(6) . ?
Yb1 N1 2.310(6) . ?
Yb1 C39 2.50(2) . ?
Yb1 C20 2.730(8) . ?
Yb1 C1 2.745(7) . ?
Yb1 C42 3.08(3) . ?
Si1 N3 1.728(6) . ?
Si1 C15 1.791(11) . ?
Si1 C14 1.846(9) . ?
Si1 C16 1.866(10) . ?
Si2 N3 1.754(6) . ?
Si2 C19 1.846(10) . ?
Si2 C17 1.858(10) . ?
Si2 C18 1.878(9) . ?
Si3 N6 1.747(6) . ?
Si3 C35 1.802(10) . ?
Si3 C34 1.838(11) . ?
Si3 C33 1.870(10) . ?
Si4 N6 1.736(6) . ?
Si4 C36 1.849(10) . ?
Si4 C37 1.855(13) . ?
Si4 C38 1.874(13) . ?
N1 C1 1.345(8) . ?
N1 C2 1.458(8) . ?
N2 C1 1.341(8) . ?
N2 C8 1.443(8) . ?
N3 C1 1.402(8) . ?
N4 C20 1.318(9) . ?
N4 C21 1.469(9) . ?
N5 C20 1.331(9) . ?
N5 C27 1.466(9) . ?
N6 C20 1.429(9) . ?
C2 C3 1.489(10) . ?
C2 C7 1.494(11) . ?
C2 H2A 0.9800 . ?
C3 C4 1.516(11) . ?
C3 H3A 0.9700 . ?
C3 H3B 0.9700 . ?
C4 C5 1.462(13) . ?
C4 H4A 0.9700 . ?
C4 H4B 0.9700 . ?
C5 C6 1.485(14) . ?
C5 H5A 0.9700 . ?
C5 H5B 0.9700 . ?
C6 C7 1.542(13) . ?
C6 H6A 0.9700 . ?
C6 H6B 0.9700 . ?
C7 H7A 0.9700 . ?
C7 H7B 0.9700 . ?
C8 C13 1.497(9) . ?
C8 C9 1.515(10) . ?
C8 H8A 0.9800 . ?
C9 C10 1.512(11) . ?
C9 H9A 0.9700 . ?
C9 H9B 0.9700 . ?
C10 C11 1.475(12) . ?
C10 H10A 0.9700 . ?
C10 H10B 0.9700 . ?
C11 C12 1.509(12) . ?
C11 H11A 0.9700 . ?
C11 H11B 0.9700 . ?
C12 C13 1.558(11) . ?
C12 H12A 0.9700 . ?
C12 H12B 0.9700 . ?
C13 H13A 0.9700 . ?
C13 H13B 0.9700 . ?
C14 H14A 0.9600 . ?
C14 H14B 0.9600 . ?
C14 H14C 0.9600 . ?
C15 H15A 0.9600 . ?
C15 H15B 0.9600 . ?
C15 H15C 0.9600 . ?
C16 H16A 0.9600 . ?
C16 H16B 0.9600 . ?
C16 H16C 0.9600 . ?
C17 H17A 0.9600 . ?
C17 H17B 0.9600 . ?
C17 H17C 0.9600 . ?
C18 H18A 0.9600 . ?
C18 H18B 0.9600 . ?
C18 H18C 0.9600 . ?
C19 H19A 0.9600 . ?
C19 H19B 0.9600 . ?
C19 H19C 0.9600 . ?
C21 C26 1.512(12) . ?
C21 C22 1.521(13) . ?
C21 H21A 0.9800 . ?
C22 C23 1.522(14) . ?
C22 H22A 0.9700 . ?
C22 H22B 0.9700 . ?
C23 C24 1.488(17) . ?
C23 H23A 0.9700 . ?
C23 H23B 0.9700 . ?
C24 C25 1.501(17) . ?
C24 H24A 0.9700 . ?
C24 H24B 0.9700 . ?
C25 C26 1.527(13) . ?
C25 H25A 0.9700 . ?
C25 H25B 0.9700 . ?
C26 H26A 0.9700 . ?
C26 H26B 0.9700 . ?
C27 C28 1.477(10) . ?
C27 C32 1.513(11) . ?
C27 H27A 0.9800 . ?
C28 C29 1.543(13) . ?
C28 H28A 0.9700 . ?
C28 H28B 0.9700 . ?
C29 C30 1.513(15) . ?
C29 H29A 0.9700 . ?
C29 H29B 0.9700 . ?
C30 C31 1.488(15) . ?
C30 H30A 0.9700 . ?
C30 H30B 0.9700 . ?
C31 C32 1.517(12) . ?
C31 H31A 0.9700 . ?
C31 H31B 0.9700 . ?
C32 H32A 0.9700 . ?
C32 H32B 0.9700 . ?
C33 H33A 0.9600 . ?
C33 H33B 0.9600 . ?
C33 H33C 0.9600 . ?
C34 H34A 0.9600 . ?
C34 H34B 0.9600 . ?
C34 H34C 0.9600 . ?
C35 H35A 0.9600 . ?
C35 H35B 0.9600 . ?
C35 H35C 0.9600 . ?
C36 H36A 0.9600 . ?
C36 H36B 0.9600 . ?
C36 H36C 0.9600 . ?
C37 H37A 0.9600 . ?
C37 H37B 0.9600 . ?
C37 H37C 0.9600 . ?
C38 H38A 0.9600 . ?
C38 H38B 0.9600 . ?
C38 H38C 0.9600 . ?
C39 C42 1.33(2) . ?
C39 C41 1.52(3) . ?
C39 C40 1.60(2) . ?
C40 H40A 0.9600 . ?
C40 H40B 0.9600 . ?
C40 H40C 0.9600 . ?
C41 H41A 0.9600 . ?
C41 H41B 0.9600 . ?
C41 H41C 0.9600 . ?
C42 H42A 0.9600 . ?
C42 H42B 0.9600 . ?
C42 H42C 0.9600 . ?
